data_7238389
loop_
_publ_author_name
'Sarkar, Sohini'
'Mohanta, Sasankasekhar'

_publ_section_title
;
 Syntheses, crystal structures and supramolecular topologies of
 nickel(II)--s/p/d10/NH4+ complexes derived from a compartmental ligand
;
_journal_issue 4
_journal_name_full 'RSC Advances'
_journal_page_first 640
_journal_paper_doi 10.1039/c1ra00144b
_journal_volume 1
_journal_year 2011
_chemical_formula_sum 'C64 H64 B N4 Na Ni2 O8'
_chemical_formula_weight 1168.41
_space_group_IT_number 14
_space_group_name_Hall '-P 2ybc'
_space_group_name_H-M_alt 'P 1 21/c 1'
_symmetry_cell_setting monoclinic
_symmetry_space_group_name_H-M 'P 1 21/c 1'
_atom_sites_solution_hydrogens geom
_atom_sites_solution_primary direct
_atom_sites_solution_secondary difmap
_audit_creation_method SHELXL-97
_cell_angle_alpha 90.00
_cell_angle_beta 109.934(2)
_cell_angle_gamma 90.00
_cell_formula_units_Z 4
_cell_length_a 18.056(3)
_cell_length_b 19.572(3)
_cell_length_c 18.290(3)
_cell_measurement_reflns_used 8745
_cell_measurement_temperature 296(2)
_cell_measurement_theta_max 21.86
_cell_measurement_theta_min 2.21
_cell_volume 6076.3(17)
_computing_cell_refinement 'Bruker SAINT'
_computing_data_collection 'Bruker APEX2'
_computing_data_reduction 'Bruker SAINT'
_computing_molecular_graphics 'Bruker SHELXTL'
_computing_publication_material 'Bruker SHELXTL'
_computing_structure_refinement 'SHELXL-97 (Sheldrick, 2008)'
_computing_structure_solution 'SHELXS-97 (Sheldrick, 2008)'
_diffrn_ambient_temperature 296(2)
_diffrn_measured_fraction_theta_full 0.992
_diffrn_measured_fraction_theta_max 0.992
_diffrn_measurement_device_type 'Bruker APEX-II CCD'
_diffrn_measurement_method '\f and \w scans'
_diffrn_radiation_monochromator graphite
_diffrn_radiation_source 'fine-focus sealed tube'
_diffrn_radiation_type MoK\a
_diffrn_radiation_wavelength 0.71073
_diffrn_reflns_av_R_equivalents 0.0446
_diffrn_reflns_av_sigmaI/netI 0.0454
_diffrn_reflns_limit_h_max 22
_diffrn_reflns_limit_h_min -22
_diffrn_reflns_limit_k_max 24
_diffrn_reflns_limit_k_min -22
_diffrn_reflns_limit_l_max 22
_diffrn_reflns_limit_l_min -21
_diffrn_reflns_number 45408
_diffrn_reflns_theta_full 26.00
_diffrn_reflns_theta_max 26.00
_diffrn_reflns_theta_min 1.20
_exptl_absorpt_coefficient_mu 0.683
_exptl_absorpt_correction_T_max 0.8986
_exptl_absorpt_correction_T_min 0.8532
_exptl_absorpt_correction_type multi-scan
_exptl_absorpt_process_details 'SADABS (Sheldrick, 2008)'
_exptl_crystal_colour red
_exptl_crystal_density_diffrn 1.277
_exptl_crystal_density_method 'not measured'
_exptl_crystal_description cubic
_exptl_crystal_F_000 2448
_exptl_crystal_size_max 0.24
_exptl_crystal_size_mid 0.18
_exptl_crystal_size_min 0.16
_platon_squeeze_details
;
;
_refine_diff_density_max 0.492
_refine_diff_density_min -0.431
_refine_diff_density_rms 0.044
_refine_ls_extinction_method none
_refine_ls_goodness_of_fit_ref 0.873
_refine_ls_hydrogen_treatment constr
_refine_ls_matrix_type fullcycle
_refine_ls_number_parameters 723
_refine_ls_number_reflns 11842
_refine_ls_number_restraints 10
_refine_ls_restrained_S_all 0.892
_refine_ls_R_factor_all 0.0760
_refine_ls_R_factor_gt 0.0452
_refine_ls_shift/su_max 0.000
_refine_ls_shift/su_mean 0.000
_refine_ls_structure_factor_coef Fsqd
_refine_ls_weighting_details 'calc w=1/[\s^2^(Fo^2^)+(0.1000P)^2^+0.4614P] where P=(Fo^2^+2Fc^2^)/3'
_refine_ls_weighting_scheme calc
_refine_ls_wR_factor_gt 0.1309
_refine_ls_wR_factor_ref 0.1483
_reflns_number_gt 7556
_reflns_number_total 11842
_reflns_threshold_expression >2sigma(I)
_cod_data_source_file c1ra00144b.txt
_cod_data_source_block 3
_cod_depositor_comments
;
The following automatic conversions were performed:

data item '_symmetry_cell_setting' value 'Monoclinic' was changed to
'monoclinic' in accordance with the
/home/saulius/struct/COD-crude-data/automatic-downloads/DataCite-retrospective/RSC/depositions/lib/dictionaries/cif_core.dic
dictionary named 'cif_core.dic' version 2.4.2 last updated on
2011-04-26.

Automatic conversion script
Id: cif_fix_values 6909 2019-04-08 15:41:33Z antanas 
;
_cod_original_cell_volume 6076.1(17)
_cod_original_sg_symbol_H-M P2(1)/c
_cod_database_code 7238389

loop_
_symmetry_equiv_pos_as_xyz
'x, y, z'
'-x, y+1/2, -z+1/2'
'-x, -y, -z'
'x, -y-1/2, z-1/2'

loop_
_atom_site_label
_atom_site_type_symbol
_atom_site_fract_x
_atom_site_fract_y
_atom_site_fract_z
_atom_site_U_iso_or_equiv
_atom_site_adp_type
_atom_site_occupancy
_atom_site_symmetry_multiplicity
_atom_site_calc_flag
_atom_site_refinement_flags
_atom_site_disorder_assembly
_atom_site_disorder_group
B1 B 0.46131(17) 0.84881(17) 0.65534(19) 0.0495(8) Uani 1 1 d . . .
C1 C -0.08609(19) 0.50058(14) 0.85777(17) 0.0559(7) Uani 1 1 d . . .
C2 C -0.0068(2) 0.47980(14) 0.89005(16) 0.0569(8) Uani 1 1 d . . .
C3 C 0.0156(2) 0.43042(15) 0.94669(17) 0.0716(10) Uani 1 1 d . . .
H3 H 0.0681 0.4173 0.9673 0.086 Uiso 1 1 calc R . .
C4 C -0.0398(3) 0.39996(18) 0.9734(2) 0.0833(12) Uani 1 1 d . . .
H4 H -0.0239 0.3675 1.0128 0.100 Uiso 1 1 calc R . .
C5 C -0.1161(3) 0.41703(17) 0.9428(2) 0.0812(12) Uani 1 1 d . . .
H5 H -0.1533 0.3950 0.9593 0.097 Uiso 1 1 calc R . .
C6 C -0.1401(2) 0.46874(16) 0.88514(19) 0.0687(9) Uani 1 1 d . . .
C7 C -0.2214(2) 0.48669(18) 0.8541(2) 0.0856(12) Uani 1 1 d . . .
H7 H -0.2559 0.4614 0.8713 0.103 Uiso 1 1 calc R . .
C8 C -0.3377(2) 0.5475(2) 0.7726(3) 0.1225(17) Uani 1 1 d D . .
H8A H -0.3638 0.5308 0.8076 0.147 Uiso 1 1 calc R A 1
H8B H -0.3612 0.5258 0.7222 0.147 Uiso 1 1 calc R A 1
C10 C -0.30594(18) 0.68686(18) 0.6669(2) 0.0845(11) Uani 1 1 d . B .
H10 H -0.3551 0.7076 0.6535 0.101 Uiso 1 1 calc R . .
C11 C -0.25308(17) 0.71159(16) 0.6302(2) 0.0665(9) Uani 1 1 d . . .
C12 C -0.2786(2) 0.76259(19) 0.5730(2) 0.0845(12) Uani 1 1 d . . .
H12 H -0.3295 0.7797 0.5595 0.101 Uiso 1 1 calc R . .
C13 C -0.2296(2) 0.78677(18) 0.5375(2) 0.0836(11) Uani 1 1 d . . .
H13 H -0.2477 0.8195 0.4986 0.100 Uiso 1 1 calc R . .
C14 C -0.1523(2) 0.76340(15) 0.55831(18) 0.0674(9) Uani 1 1 d . . .
H14 H -0.1188 0.7810 0.5340 0.081 Uiso 1 1 calc R . .
C15 C -0.12553(16) 0.71417(14) 0.61505(16) 0.0525(7) Uani 1 1 d . . .
C16 C -0.17518(15) 0.68699(13) 0.65192(16) 0.0507(7) Uani 1 1 d . . .
C17 C 0.12575(18) 0.49592(16) 0.88762(19) 0.0674(9) Uani 1 1 d . . .
H17A H 0.1431 0.4852 0.9427 0.081 Uiso 1 1 calc R . .
H17B H 0.1563 0.5345 0.8806 0.081 Uiso 1 1 calc R . .
C18 C 0.1403(2) 0.43622(18) 0.8443(2) 0.0866(11) Uani 1 1 d . . .
H18A H 0.1119 0.3974 0.8531 0.130 Uiso 1 1 calc R . .
H18B H 0.1956 0.4261 0.8622 0.130 Uiso 1 1 calc R . .
H18C H 0.1227 0.4465 0.7898 0.130 Uiso 1 1 calc R . .
C19 C 0.01171(19) 0.72423(18) 0.6256(2) 0.0733(10) Uani 1 1 d . . .
H19A H -0.0066 0.7391 0.5718 0.088 Uiso 1 1 calc R . .
H19B H 0.0560 0.6937 0.6330 0.088 Uiso 1 1 calc R . .
C20 C 0.03845(19) 0.78458(18) 0.6770(2) 0.0792(10) Uani 1 1 d . . .
H20A H -0.0046 0.8160 0.6682 0.119 Uiso 1 1 calc R . .
H20B H 0.0807 0.8067 0.6656 0.119 Uiso 1 1 calc R . .
H20C H 0.0565 0.7701 0.7303 0.119 Uiso 1 1 calc R . .
C21 C 0.09275(16) 0.52723(14) 0.66115(16) 0.0503(7) Uani 1 1 d . . .
C22 C 0.01970(17) 0.49426(13) 0.62619(16) 0.0505(7) Uani 1 1 d . . .
C23 C 0.0105(2) 0.44457(15) 0.57094(17) 0.0614(8) Uani 1 1 d . . .
H23 H -0.0383 0.4237 0.5482 0.074 Uiso 1 1 calc R . .
C24 C 0.0747(2) 0.42513(16) 0.54870(19) 0.0695(9) Uani 1 1 d . . .
H24 H 0.0684 0.3914 0.5113 0.083 Uiso 1 1 calc R . .
C25 C 0.1455(2) 0.45524(17) 0.58144(19) 0.0697(9) Uani 1 1 d . . .
H25 H 0.1876 0.4419 0.5663 0.084 Uiso 1 1 calc R . .
C26 C 0.15684(18) 0.50673(16) 0.63826(17) 0.0608(8) Uani 1 1 d . . .
C27 C 0.2318(2) 0.5366(2) 0.6724(2) 0.0823(11) Uani 1 1 d . C .
H27 H 0.2717 0.5211 0.6551 0.099 Uiso 1 1 calc R . .
C30 C 0.27691(18) 0.71089(16) 0.88764(19) 0.0684(9) Uani 1 1 d . C .
H30 H 0.3259 0.7298 0.9143 0.082 Uiso 1 1 calc R . .
C31 C 0.21228(16) 0.73351(15) 0.90908(16) 0.0543(7) Uani 1 1 d . . .
C32 C 0.22481(19) 0.78358(16) 0.96757(18) 0.0658(9) Uani 1 1 d . . .
H32 H 0.2750 0.8015 0.9913 0.079 Uiso 1 1 calc R . .
C33 C 0.1648(2) 0.80570(16) 0.98937(18) 0.0658(8) Uani 1 1 d . . .
H33 H 0.1738 0.8385 1.0283 0.079 Uiso 1 1 calc R . .
C34 C 0.08905(18) 0.77938(14) 0.95350(16) 0.0555(7) Uani 1 1 d . . .
H34 H 0.0479 0.7948 0.9689 0.067 Uiso 1 1 calc R . .
C35 C 0.07477(15) 0.73112(13) 0.89590(15) 0.0449(6) Uani 1 1 d . . .
C36 C 0.13648(15) 0.70640(13) 0.87265(15) 0.0460(6) Uani 1 1 d . . .
C37 C -0.11379(19) 0.48634(17) 0.6246(2) 0.0693(9) Uani 1 1 d . . .
H37A H -0.1270 0.4750 0.5700 0.083 Uiso 1 1 calc R . .
H37B H -0.1531 0.5181 0.6294 0.083 Uiso 1 1 calc R . .
C38 C -0.1158(3) 0.42326(19) 0.6689(2) 0.0977(13) Uani 1 1 d . . .
H38A H -0.0778 0.3912 0.6633 0.147 Uiso 1 1 calc R . .
H38B H -0.1674 0.4034 0.6493 0.147 Uiso 1 1 calc R . .
H38C H -0.1033 0.4344 0.7229 0.147 Uiso 1 1 calc R . .
C39 C -0.06663(18) 0.73440(17) 0.86225(19) 0.0670(9) Uani 1 1 d . . .
H39A H -0.0576 0.7479 0.9157 0.080 Uiso 1 1 calc R . .
H39B H -0.1099 0.7020 0.8472 0.080 Uiso 1 1 calc R . .
C40 C -0.0888(2) 0.79518(19) 0.8117(2) 0.0890(12) Uani 1 1 d . . .
H40A H -0.0460 0.8273 0.8262 0.133 Uiso 1 1 calc R . .
H40B H -0.1346 0.8160 0.8174 0.133 Uiso 1 1 calc R . .
H40C H -0.1001 0.7818 0.7585 0.133 Uiso 1 1 calc R . .
C41 C 0.46388(15) 0.79028(16) 0.59267(17) 0.0572(7) Uani 1 1 d . . .
C42 C 0.45178(19) 0.72239(19) 0.6027(2) 0.0809(10) Uani 1 1 d . . .
H42 H 0.4367 0.7094 0.6445 0.097 Uiso 1 1 calc R . .
C43 C 0.4614(3) 0.6712(3) 0.5520(4) 0.1162(17) Uani 1 1 d . . .
H43 H 0.4522 0.6256 0.5604 0.139 Uiso 1 1 calc R . .
C44 C 0.4840(3) 0.6890(3) 0.4908(4) 0.122(2) Uani 1 1 d . . .
H44 H 0.4900 0.6557 0.4569 0.147 Uiso 1 1 calc R . .
C45 C 0.4979(2) 0.7552(3) 0.4794(2) 0.1125(19) Uani 1 1 d . . .
H45 H 0.5140 0.7675 0.4380 0.135 Uiso 1 1 calc R . .
C46 C 0.48812(18) 0.8050(2) 0.52923(19) 0.0759(10) Uani 1 1 d . . .
H46 H 0.4981 0.8502 0.5202 0.091 Uiso 1 1 calc R . .
C47 C 0.54844(16) 0.84158(15) 0.72264(17) 0.0534(7) Uani 1 1 d . . .
C48 C 0.61609(17) 0.86797(17) 0.7140(2) 0.0683(9) Uani 1 1 d . . .
H48 H 0.6112 0.8942 0.6702 0.082 Uiso 1 1 calc R . .
C49 C 0.69136(18) 0.8570(2) 0.7679(2) 0.0850(12) Uani 1 1 d . . .
H49 H 0.7354 0.8755 0.7599 0.102 Uiso 1 1 calc R . .
C50 C 0.6995(2) 0.8184(2) 0.8331(3) 0.0950(13) Uani 1 1 d . . .
H50 H 0.7490 0.8110 0.8700 0.114 Uiso 1 1 calc R . .
C51 C 0.6351(2) 0.7914(2) 0.8430(2) 0.0886(11) Uani 1 1 d . . .
H51 H 0.6405 0.7650 0.8868 0.106 Uiso 1 1 calc R . .
C52 C 0.56123(18) 0.80224(17) 0.78923(18) 0.0679(9) Uani 1 1 d . . .
H52 H 0.5181 0.7824 0.7977 0.081 Uiso 1 1 calc R . .
C53 C 0.39012(15) 0.83778(14) 0.69037(16) 0.0492(6) Uani 1 1 d . . .
C54 C 0.39144(19) 0.86625(17) 0.76037(19) 0.0661(8) Uani 1 1 d . . .
H54 H 0.4364 0.8898 0.7900 0.079 Uiso 1 1 calc R . .
C55 C 0.3293(2) 0.86143(19) 0.7885(2) 0.0735(10) Uani 1 1 d . . .
H55 H 0.3335 0.8806 0.8363 0.088 Uiso 1 1 calc R . .
C56 C 0.2618(2) 0.82828(19) 0.7454(2) 0.0758(10) Uani 1 1 d . . .
H56 H 0.2197 0.8248 0.7636 0.091 Uiso 1 1 calc R . .
C57 C 0.25664(18) 0.80045(18) 0.6757(2) 0.0734(9) Uani 1 1 d . . .
H57 H 0.2108 0.7781 0.6460 0.088 Uiso 1 1 calc R . .
C58 C 0.31929(16) 0.80536(17) 0.64907(19) 0.0630(8) Uani 1 1 d . . .
H58 H 0.3141 0.7861 0.6011 0.076 Uiso 1 1 calc R . .
C59 C 0.44318(17) 0.92394(17) 0.61351(18) 0.0600(8) Uani 1 1 d . . .
C60 C 0.3796(2) 0.9312(2) 0.5439(2) 0.0819(10) Uani 1 1 d . . .
H60 H 0.3511 0.8927 0.5209 0.098 Uiso 1 1 calc R . .
C61 C 0.3578(3) 0.9941(3) 0.5082(3) 0.1166(17) Uani 1 1 d . . .
H61 H 0.3149 0.9973 0.4623 0.140 Uiso 1 1 calc R . .
C62 C 0.3994(3) 1.0514(3) 0.5403(4) 0.128(2) Uani 1 1 d . . .
H62 H 0.3858 1.0933 0.5153 0.154 Uiso 1 1 calc R . .
C63 C 0.4606(3) 1.0474(2) 0.6088(4) 0.1203(19) Uani 1 1 d . . .
H63 H 0.4881 1.0866 0.6314 0.144 Uiso 1 1 calc R . .
C64 C 0.48151(19) 0.98421(18) 0.6443(2) 0.0809(11) Uani 1 1 d . . .
H64 H 0.5233 0.9822 0.6912 0.097 Uiso 1 1 calc R . .
C9A C -0.3425(5) 0.6213(4) 0.7660(5) 0.070(2) Uiso 0.50 1 d PD B 1
H9A1 H -0.3965 0.6360 0.7403 0.084 Uiso 0.50 1 calc PR B 1
H9A2 H -0.3221 0.6427 0.8167 0.084 Uiso 0.50 1 calc PR B 1
C28A C 0.3366(5) 0.5892(5) 0.7716(6) 0.107(3) Uiso 0.50 1 d PD C 1
H28A H 0.3680 0.5864 0.7380 0.129 Uiso 0.50 1 calc PR C 1
H28B H 0.3531 0.5535 0.8106 0.129 Uiso 0.50 1 calc PR C 1
C29A C 0.3444(4) 0.6590(4) 0.8094(5) 0.070(2) Uiso 0.50 1 d PD C 1
H29A H 0.3928 0.6619 0.8537 0.084 Uiso 0.50 1 calc PR C 1
H29B H 0.3448 0.6945 0.7725 0.084 Uiso 0.50 1 calc PR C 1
C9B C -0.3614(5) 0.6171(4) 0.7319(6) 0.090(3) Uiso 0.50 1 d PD B 2
H9B1 H -0.3751 0.6494 0.7654 0.108 Uiso 0.50 1 calc PR B 2
H9B2 H -0.4057 0.6123 0.6839 0.108 Uiso 0.50 1 calc PR B 2
C28B C 0.3269(4) 0.6253(4) 0.7438(4) 0.0668(18) Uiso 0.50 1 d PD C 2
H28C H 0.3675 0.5998 0.7321 0.080 Uiso 0.50 1 calc PR C 2
H28D H 0.3177 0.6681 0.7154 0.080 Uiso 0.50 1 calc PR C 2
C29B C 0.3487(5) 0.6373(4) 0.8320(4) 0.077(2) Uiso 0.50 1 d PD C 2
H29C H 0.3922 0.6692 0.8515 0.092 Uiso 0.50 1 calc PR C 2
H29D H 0.3619 0.5949 0.8610 0.092 Uiso 0.50 1 calc PR C 2
N1 N -0.25176(16) 0.53471(15) 0.80458(18) 0.0793(8) Uani 1 1 d . B .
N2 N -0.29136(16) 0.63853(14) 0.7167(2) 0.0804(9) Uani 1 1 d D . .
N3 N 0.25028(15) 0.58334(16) 0.72545(18) 0.0787(8) Uani 1 1 d D . .
N4 N 0.27370(13) 0.66682(14) 0.83495(15) 0.0662(7) Uani 1 1 d D . .
Na1 Na -0.00912(6) 0.60527(5) 0.75819(6) 0.0477(3) Uani 1 1 d . . .
Ni1 Ni -0.19872(2) 0.59062(2) 0.75792(2) 0.05823(13) Uani 1 1 d . B .
Ni2 Ni 0.186000(19) 0.621290(19) 0.77264(2) 0.05222(12) Uani 1 1 d . B .
O1 O -0.10343(11) 0.54947(9) 0.80466(11) 0.0550(5) Uani 1 1 d . B .
O2 O -0.14590(11) 0.64034(9) 0.70579(11) 0.0545(5) Uani 1 1 d . B .
O3 O 0.04329(12) 0.51429(10) 0.86134(11) 0.0594(5) Uani 1 1 d . B .
O4 O -0.05101(11) 0.68743(10) 0.64087(12) 0.0593(5) Uani 1 1 d . B .
O5 O 0.09749(10) 0.57496(9) 0.71294(11) 0.0525(5) Uani 1 1 d . B .
O6 O 0.11917(10) 0.65990(9) 0.81728(11) 0.0492(4) Uani 1 1 d . B .
O7 O -0.03840(11) 0.51821(10) 0.65169(11) 0.0580(5) Uani 1 1 d . B .
O8 O 0.00320(10) 0.70183(9) 0.85758(11) 0.0521(5) Uani 1 1 d . B .

loop_
_atom_site_aniso_label
_atom_site_aniso_U_11
_atom_site_aniso_U_22
_atom_site_aniso_U_33
_atom_site_aniso_U_23
_atom_site_aniso_U_13
_atom_site_aniso_U_12
B1 0.0366(15) 0.060(2) 0.0508(19) -0.0005(15) 0.0136(14) 0.0008(14)
C1 0.084(2) 0.0421(16) 0.0520(17) -0.0118(13) 0.0369(16) -0.0203(15)
C2 0.091(2) 0.0369(15) 0.0446(17) -0.0023(13) 0.0259(16) -0.0105(15)
C3 0.118(3) 0.0449(17) 0.0492(18) 0.0001(15) 0.0253(19) -0.0131(18)
C4 0.150(4) 0.053(2) 0.053(2) -0.0022(16) 0.042(3) -0.025(2)
C5 0.141(4) 0.059(2) 0.062(2) -0.0128(18) 0.058(2) -0.043(2)
C6 0.095(3) 0.0587(19) 0.065(2) -0.0197(17) 0.0445(19) -0.0297(18)
C7 0.116(3) 0.082(2) 0.084(3) -0.024(2) 0.068(2) -0.047(2)
C8 0.067(2) 0.147(4) 0.179(5) -0.006(4) 0.074(3) -0.025(3)
C10 0.0379(16) 0.075(2) 0.130(3) -0.020(2) 0.0151(19) 0.0025(16)
C11 0.0427(16) 0.0600(19) 0.081(2) -0.0118(17) 0.0002(16) -0.0013(14)
C12 0.0475(19) 0.074(2) 0.103(3) -0.001(2) -0.013(2) 0.0083(17)
C13 0.068(2) 0.067(2) 0.083(3) 0.0055(19) -0.018(2) 0.0086(19)
C14 0.077(2) 0.0538(18) 0.0591(19) 0.0028(15) 0.0065(17) 0.0022(16)
C15 0.0485(16) 0.0451(16) 0.0551(17) -0.0033(13) 0.0064(13) 0.0025(12)
C16 0.0444(15) 0.0461(16) 0.0524(17) -0.0113(13) 0.0046(13) -0.0007(12)
C17 0.069(2) 0.0585(19) 0.067(2) 0.0138(16) 0.0133(17) 0.0044(16)
C18 0.099(3) 0.072(2) 0.089(3) 0.011(2) 0.033(2) 0.022(2)
C19 0.073(2) 0.090(3) 0.073(2) 0.034(2) 0.0464(18) 0.0249(19)
C20 0.064(2) 0.076(2) 0.092(3) 0.031(2) 0.0187(19) -0.0078(18)
C21 0.0567(17) 0.0478(16) 0.0514(16) 0.0108(13) 0.0248(14) 0.0131(13)
C22 0.0616(18) 0.0432(15) 0.0511(16) 0.0068(13) 0.0248(14) 0.0083(13)
C23 0.081(2) 0.0506(18) 0.0543(18) 0.0066(15) 0.0248(16) 0.0041(16)
C24 0.106(3) 0.0540(19) 0.057(2) 0.0043(15) 0.038(2) 0.0205(19)
C25 0.087(2) 0.072(2) 0.063(2) 0.0094(17) 0.0418(19) 0.0292(19)
C26 0.0617(19) 0.068(2) 0.0579(19) 0.0105(16) 0.0272(15) 0.0214(16)
C27 0.062(2) 0.111(3) 0.090(3) -0.003(2) 0.0450(19) 0.018(2)
C30 0.0434(16) 0.068(2) 0.082(2) 0.0071(17) 0.0066(15) -0.0030(15)
C31 0.0452(15) 0.0544(17) 0.0542(17) 0.0116(14) 0.0050(13) 0.0020(13)
C32 0.0554(19) 0.064(2) 0.0591(19) 0.0066(16) -0.0051(15) -0.0078(15)
C33 0.073(2) 0.0617(19) 0.0496(18) -0.0050(15) 0.0032(16) -0.0078(17)
C34 0.0651(19) 0.0535(17) 0.0483(16) 0.0057(13) 0.0197(14) 0.0020(14)
C35 0.0494(15) 0.0378(14) 0.0451(15) 0.0093(11) 0.0131(12) -0.0009(12)
C36 0.0470(15) 0.0423(15) 0.0451(15) 0.0100(13) 0.0111(12) 0.0009(12)
C37 0.066(2) 0.068(2) 0.074(2) -0.0167(17) 0.0245(17) -0.0090(17)
C38 0.147(4) 0.082(3) 0.084(3) -0.020(2) 0.065(3) -0.037(3)
C39 0.0522(18) 0.081(2) 0.071(2) -0.0275(18) 0.0259(16) -0.0087(16)
C40 0.071(2) 0.092(3) 0.089(3) -0.024(2) 0.007(2) 0.019(2)
C41 0.0361(14) 0.070(2) 0.0608(19) -0.0054(16) 0.0112(13) 0.0087(14)
C42 0.056(2) 0.084(3) 0.097(3) -0.018(2) 0.0187(19) 0.0104(18)
C43 0.077(3) 0.090(3) 0.162(5) -0.042(3) 0.015(3) 0.009(2)
C44 0.079(3) 0.146(5) 0.121(4) -0.070(4) 0.006(3) 0.038(3)
C45 0.064(2) 0.194(6) 0.068(3) -0.035(3) 0.008(2) 0.050(3)
C46 0.0506(18) 0.113(3) 0.063(2) -0.011(2) 0.0179(16) 0.0200(18)
C47 0.0421(15) 0.0597(18) 0.0590(18) -0.0045(15) 0.0180(13) 0.0020(13)
C48 0.0441(17) 0.083(2) 0.076(2) 0.0021(18) 0.0184(16) 0.0038(16)
C49 0.0385(18) 0.101(3) 0.110(3) -0.009(2) 0.0175(19) -0.0036(17)
C50 0.054(2) 0.113(3) 0.094(3) -0.002(3) -0.005(2) 0.010(2)
C51 0.067(2) 0.106(3) 0.080(3) 0.019(2) 0.009(2) 0.011(2)
C52 0.0506(18) 0.080(2) 0.065(2) 0.0077(18) 0.0093(16) 0.0030(16)
C53 0.0424(15) 0.0548(16) 0.0487(16) 0.0046(13) 0.0132(12) 0.0051(12)
C54 0.0539(18) 0.079(2) 0.065(2) -0.0075(17) 0.0191(16) -0.0025(16)
C55 0.070(2) 0.094(3) 0.064(2) 0.0001(18) 0.0328(18) 0.0128(19)
C56 0.055(2) 0.093(3) 0.090(3) 0.016(2) 0.0381(19) 0.0096(18)
C57 0.0452(17) 0.088(2) 0.088(3) 0.000(2) 0.0244(17) -0.0004(16)
C58 0.0445(16) 0.079(2) 0.064(2) -0.0050(16) 0.0168(15) -0.0015(15)
C59 0.0436(16) 0.075(2) 0.069(2) 0.0109(16) 0.0288(15) 0.0105(15)
C60 0.066(2) 0.098(3) 0.079(2) 0.021(2) 0.0217(19) 0.022(2)
C61 0.074(3) 0.160(5) 0.118(4) 0.069(4) 0.036(3) 0.047(3)
C62 0.089(3) 0.109(4) 0.214(6) 0.082(4) 0.087(4) 0.034(3)
C63 0.065(3) 0.083(3) 0.224(6) 0.046(3) 0.063(3) 0.011(2)
C64 0.0535(19) 0.069(2) 0.124(3) 0.016(2) 0.036(2) 0.0024(17)
N1 0.0693(18) 0.0786(19) 0.108(2) -0.0186(17) 0.0532(17) -0.0256(15)
N2 0.0485(15) 0.079(2) 0.122(2) -0.0166(18) 0.0401(16) -0.0098(13)
N3 0.0435(15) 0.107(2) 0.090(2) -0.0154(17) 0.0294(14) 0.0019(14)
N4 0.0358(12) 0.0789(18) 0.0829(18) 0.0045(15) 0.0188(12) 0.0051(12)
Na1 0.0405(6) 0.0468(6) 0.0583(7) 0.0035(5) 0.0201(5) 0.0012(4)
Ni1 0.0481(2) 0.0574(2) 0.0779(3) -0.0145(2) 0.0329(2) -0.01272(17)
Ni2 0.03600(19) 0.0586(2) 0.0631(3) 0.00786(18) 0.01825(17) 0.00725(16)
O1 0.0576(12) 0.0524(11) 0.0623(12) 0.0014(9) 0.0300(10) -0.0088(9)
O2 0.0451(11) 0.0538(11) 0.0657(13) 0.0026(9) 0.0203(10) -0.0001(9)
O3 0.0661(13) 0.0540(11) 0.0585(12) 0.0135(10) 0.0216(10) 0.0012(10)
O4 0.0554(12) 0.0551(12) 0.0699(13) 0.0144(10) 0.0244(10) 0.0081(9)
O5 0.0428(10) 0.0578(11) 0.0607(12) -0.0031(9) 0.0225(9) 0.0064(9)
O6 0.0383(10) 0.0482(11) 0.0612(12) -0.0002(9) 0.0170(9) 0.0016(8)
O7 0.0525(11) 0.0567(12) 0.0693(13) -0.0116(10) 0.0265(10) -0.0026(9)
O8 0.0473(11) 0.0493(11) 0.0634(12) -0.0078(9) 0.0236(9) -0.0033(9)

loop_
_atom_type_symbol
_atom_type_description
_atom_type_scat_dispersion_real
_atom_type_scat_dispersion_imag
_atom_type_scat_source
C C 0.0033 0.0016 'International Tables Vol C Tables 4.2.6.8 and 6.1.1.4'
H H 0.0000 0.0000 'International Tables Vol C Tables 4.2.6.8 and 6.1.1.4'
N N 0.0061 0.0033 'International Tables Vol C Tables 4.2.6.8 and 6.1.1.4'
O O 0.0106 0.0060 'International Tables Vol C Tables 4.2.6.8 and 6.1.1.4'
B B 0.0013 0.0007 'International Tables Vol C Tables 4.2.6.8 and 6.1.1.4'
Na Na 0.0362 0.0249 'International Tables Vol C Tables 4.2.6.8 and 6.1.1.4'
Ni Ni 0.3393 1.1124 'International Tables Vol C Tables 4.2.6.8 and 6.1.1.4'

loop_
_geom_angle_atom_site_label_1
_geom_angle_atom_site_label_2
_geom_angle_atom_site_label_3
_geom_angle
C41 B1 C53 113.4(2)
C41 B1 C59 110.5(2)
C53 B1 C59 104.06(18)
C41 B1 C47 102.53(18)
C53 B1 C47 112.1(2)
C59 B1 C47 114.6(2)
O1 C1 C6 124.8(3)
O1 C1 C2 117.9(2)
C6 C1 C2 117.3(3)
O3 C2 C3 125.1(3)
O3 C2 C1 114.0(2)
C3 C2 C1 120.9(3)
C2 C3 C4 120.4(4)
C2 C3 H3 119.8
C4 C3 H3 119.8
C5 C4 C3 120.5(4)
C5 C4 H4 119.8
C3 C4 H4 119.8
C4 C5 C6 119.9(4)
C4 C5 H5 120.1
C6 C5 H5 120.1
C1 C6 C5 121.0(4)
C1 C6 C7 120.1(3)
C5 C6 C7 118.9(4)
N1 C7 C6 126.3(3)
N1 C7 H7 116.9
C6 C7 H7 116.9
C9B C8 N1 114.8(9)
C9B C8 C9A 23(2)
N1 C8 C9A 103.0(8)
C9B C8 H8A 119.9
N1 C8 H8A 111.2
C9A C8 H8A 111.2
C9B C8 H8B 88.1
N1 C8 H8B 111.2
C9A C8 H8B 111.2
H8A C8 H8B 109.1
N2 C10 C11 125.4(3)
N2 C10 H10 117.3
C11 C10 H10 117.3
C12 C11 C16 119.6(3)
C12 C11 C10 119.3(3)
C16 C11 C10 121.0(3)
C13 C12 C11 120.4(3)
C13 C12 H12 119.8
C11 C12 H12 119.8
C12 C13 C14 120.9(4)
C12 C13 H13 119.5
C14 C13 H13 119.5
C15 C14 C13 119.8(4)
C15 C14 H14 120.1
C13 C14 H14 120.1
O4 C15 C14 125.3(3)
O4 C15 C16 113.9(2)
C14 C15 C16 120.8(3)
O2 C16 C15 117.7(2)
O2 C16 C11 123.8(3)
C15 C16 C11 118.5(3)
O3 C17 C18 111.6(3)
O3 C17 H17A 109.3
C18 C17 H17A 109.3
O3 C17 H17B 109.3
C18 C17 H17B 109.3
H17A C17 H17B 108.0
C17 C18 H18A 109.5
C17 C18 H18B 109.5
H18A C18 H18B 109.5
C17 C18 H18C 109.5
H18A C18 H18C 109.5
H18B C18 H18C 109.5
O4 C19 C20 112.4(3)
O4 C19 H19A 109.1
C20 C19 H19A 109.1
O4 C19 H19B 109.1
C20 C19 H19B 109.1
H19A C19 H19B 107.9
C19 C20 H20A 109.5
C19 C20 H20B 109.5
H20A C20 H20B 109.5
C19 C20 H20C 109.5
H20A C20 H20C 109.5
H20B C20 H20C 109.5
O5 C21 C22 118.3(2)
O5 C21 C26 123.8(3)
C22 C21 C26 117.9(3)
O7 C22 C23 125.4(3)
O7 C22 C21 113.3(2)
C23 C22 C21 121.2(3)
C22 C23 C24 120.0(3)
C22 C23 H23 120.0
C24 C23 H23 120.0
C25 C24 C23 120.2(3)
C25 C24 H24 119.9
C23 C24 H24 119.9
C24 C25 C26 121.1(3)
C24 C25 H25 119.4
C26 C25 H25 119.4
C27 C26 C25 119.9(3)
C27 C26 C21 120.6(3)
C25 C26 C21 119.5(3)
N3 C27 C26 126.1(3)
N3 C27 H27 116.9
C26 C27 H27 116.9
N4 C30 C31 125.9(3)
N4 C30 H30 117.0
C31 C30 H30 117.0
C36 C31 C32 120.0(3)
C36 C31 C30 120.6(3)
C32 C31 C30 119.4(3)
C33 C32 C31 120.7(3)
C33 C32 H32 119.6
C31 C32 H32 119.6
C32 C33 C34 120.0(3)
C32 C33 H33 120.0
C34 C33 H33 120.0
C35 C34 C33 120.7(3)
C35 C34 H34 119.6
C33 C34 H34 119.6
O8 C35 C34 125.4(2)
O8 C35 C36 114.1(2)
C34 C35 C36 120.5(2)
O6 C36 C31 124.2(2)
O6 C36 C35 117.7(2)
C31 C36 C35 118.1(2)
O7 C37 C38 111.9(3)
O7 C37 H37A 109.2
C38 C37 H37A 109.2
O7 C37 H37B 109.2
C38 C37 H37B 109.2
H37A C37 H37B 107.9
C37 C38 H38A 109.5
C37 C38 H38B 109.5
H38A C38 H38B 109.5
C37 C38 H38C 109.5
H38A C38 H38C 109.5
H38B C38 H38C 109.5
O8 C39 C40 112.0(3)
O8 C39 H39A 109.2
C40 C39 H39A 109.2
O8 C39 H39B 109.2
C40 C39 H39B 109.2
H39A C39 H39B 107.9
C39 C40 H40A 109.5
C39 C40 H40B 109.5
H40A C40 H40B 109.5
C39 C40 H40C 109.5
H40A C40 H40C 109.5
H40B C40 H40C 109.5
C42 C41 C46 114.8(3)
C42 C41 B1 122.9(3)
C46 C41 B1 121.9(3)
C41 C42 C43 122.6(5)
C41 C42 H42 118.7
C43 C42 H42 118.7
C44 C43 C42 119.8(5)
C44 C43 H43 120.1
C42 C43 H43 120.1
C45 C44 C43 119.7(5)
C45 C44 H44 120.2
C43 C44 H44 120.2
C44 C45 C46 120.2(5)
C44 C45 H45 119.9
C46 C45 H45 119.9
C45 C46 C41 123.1(5)
C45 C46 H46 118.5
C41 C46 H46 118.5
C48 C47 C52 114.6(3)
C48 C47 B1 122.7(3)
C52 C47 B1 122.3(2)
C47 C48 C49 123.1(4)
C47 C48 H48 118.5
C49 C48 H48 118.5
C50 C49 C48 119.1(4)
C50 C49 H49 120.4
C48 C49 H49 120.4
C51 C50 C49 119.4(4)
C51 C50 H50 120.3
C49 C50 H50 120.3
C50 C51 C52 120.9(4)
C50 C51 H51 119.5
C52 C51 H51 119.5
C51 C52 C47 122.8(3)
C51 C52 H52 118.6
C47 C52 H52 118.6
C54 C53 C58 113.9(3)
C54 C53 B1 122.7(2)
C58 C53 B1 123.1(2)
C53 C54 C55 123.5(3)
C53 C54 H54 118.2
C55 C54 H54 118.2
C56 C55 C54 119.5(3)
C56 C55 H55 120.3
C54 C55 H55 120.3
C57 C56 C55 119.6(3)
C57 C56 H56 120.2
C55 C56 H56 120.2
C56 C57 C58 120.1(3)
C56 C57 H57 120.0
C58 C57 H57 120.0
C57 C58 C53 123.4(3)
C57 C58 H58 118.3
C53 C58 H58 118.3
C64 C59 C60 115.1(3)
C64 C59 B1 125.5(3)
C60 C59 B1 119.2(3)
C61 C60 C59 122.1(4)
C61 C60 H60 118.9
C59 C60 H60 118.9
C62 C61 C60 120.0(5)
C62 C61 H61 120.0
C60 C61 H61 120.0
C63 C62 C61 120.2(5)
C63 C62 H62 119.9
C61 C62 H62 119.9
C62 C63 C64 119.2(5)
C62 C63 H63 120.4
C64 C63 H63 120.4
C59 C64 C63 123.3(4)
C59 C64 H64 118.3
C63 C64 H64 118.3
N2 C9A C8 103.8(10)
N2 C9A H9A1 111.0
C8 C9A H9A1 111.0
N2 C9A H9A2 111.0
C8 C9A H9A2 111.0
H9A1 C9A H9A2 109.0
N3 C28A C29A 104.0(8)
N3 C28A H28A 110.9
C29A C28A H28A 110.9
N3 C28A H28B 110.9
C29A C28A H28B 110.9
H28A C28A H28B 109.0
N4 C29A C28A 106.0(8)
N4 C29A H29A 110.5
C28A C29A H29A 110.5
N4 C29A H29B 110.5
C28A C29A H29B 110.5
H29A C29A H29B 108.7
C8 C9B N2 103.5(11)
C8 C9B H9B1 111.1
N2 C9B H9B1 111.1
C8 C9B H9B2 111.1
N2 C9B H9B2 111.1
H9B1 C9B H9B2 109.0
C29B C28B N3 101.5(9)
C29B C28B H28C 111.5
N3 C28B H28C 111.5
C29B C28B H28D 111.5
N3 C28B H28D 111.5
H28C C28B H28D 109.3
C28B C29B N4 100.6(11)
C28B C29B H29C 111.6
N4 C29B H29C 111.6
C28B C29B H29D 111.6
N4 C29B H29D 111.6
H29C C29B H29D 109.4
C7 N1 C8 122.5(3)
C7 N1 Ni1 126.44(19)
C8 N1 Ni1 110.9(2)
C10 N2 C9A 124.3(7)
C10 N2 C9B 111.8(8)
C9A N2 C9B 23(2)
C10 N2 Ni1 127.4(2)
C9A N2 Ni1 107.1(8)
C9B N2 Ni1 120.4(8)
C27 N3 C28A 115.4(5)
C27 N3 C28B 121.6(4)
C28A N3 C28B 32.5(5)
C27 N3 Ni2 126.92(19)
C28A N3 Ni2 114.1(5)
C28B N3 Ni2 110.3(4)
C30 N4 C29A 118.4(5)
C30 N4 C29B 118.7(6)
C29A N4 C29B 22.3(12)
C30 N4 Ni2 127.07(17)
C29A N4 Ni2 113.6(5)
C29B N4 Ni2 113.1(6)
O1 Na1 O5 138.75(8)
O1 Na1 O2 61.34(7)
O5 Na1 O2 139.29(8)
O1 Na1 O6 136.06(8)
O5 Na1 O6 60.84(7)
O2 Na1 O6 137.35(8)
O1 Na1 O7 88.78(8)
O5 Na1 O7 63.12(7)
O2 Na1 O7 88.20(7)
O6 Na1 O7 123.96(8)
O1 Na1 O3 63.11(7)
O5 Na1 O3 86.76(8)
O2 Na1 O3 124.44(8)
O6 Na1 O3 85.47(7)
O7 Na1 O3 91.56(8)
O1 Na1 O4 122.28(8)
O5 Na1 O4 84.83(7)
O2 Na1 O4 61.60(7)
O6 Na1 O4 93.44(7)
O7 Na1 O4 81.54(8)
O3 Na1 O4 170.91(8)
O1 Na1 O8 89.14(7)
O5 Na1 O8 122.31(8)
O2 Na1 O8 84.41(7)
O6 Na1 O8 61.74(7)
O7 Na1 O8 172.42(8)
O3 Na1 O8 93.99(7)
O4 Na1 O8 93.43(8)
O1 Na1 Ni1 30.48(5)
O5 Na1 Ni1 152.88(6)
O2 Na1 Ni1 30.92(5)
O6 Na1 Ni1 146.26(6)
O7 Na1 Ni1 89.77(5)
O3 Na1 Ni1 93.53(6)
O4 Na1 Ni1 92.37(5)
O8 Na1 Ni1 84.75(5)
O1 Na1 Ni2 147.04(6)
O5 Na1 Ni2 30.39(5)
O2 Na1 Ni2 151.54(6)
O6 Na1 Ni2 30.52(5)
O7 Na1 Ni2 93.48(5)
O3 Na1 Ni2 83.95(6)
O4 Na1 Ni2 90.53(6)
O8 Na1 Ni2 92.23(5)
Ni1 Na1 Ni2 175.93(4)
O1 Ni1 O2 84.47(9)
O1 Ni1 N2 174.90(12)
O2 Ni1 N2 94.47(12)
O1 Ni1 N1 94.40(12)
O2 Ni1 N1 175.13(11)
N2 Ni1 N1 87.07(15)
O1 Ni1 Na1 41.97(6)
O2 Ni1 Na1 42.60(6)
N2 Ni1 Na1 136.45(10)
N1 Ni1 Na1 136.36(11)
N3 Ni2 N4 86.45(13)
N3 Ni2 O6 178.32(12)
N4 Ni2 O6 94.75(11)
N3 Ni2 O5 94.74(12)
N4 Ni2 O5 178.24(11)
O6 Ni2 O5 84.09(9)
N3 Ni2 Na1 136.33(10)
N4 Ni2 Na1 137.10(9)
O6 Ni2 Na1 42.56(6)
O5 Ni2 Na1 41.65(6)
C1 O1 Ni1 127.72(15)
C1 O1 Na1 124.64(15)
Ni1 O1 Na1 107.54(9)
C16 O2 Ni1 127.48(13)
C16 O2 Na1 126.03(13)
Ni1 O2 Na1 106.48(9)
C2 O3 C17 119.3(2)
C2 O3 Na1 120.34(14)
C17 O3 Na1 120.25(14)
C15 O4 C19 118.99(19)
C15 O4 Na1 120.01(13)
C19 O4 Na1 116.37(14)
C21 O5 Ni2 127.56(13)
C21 O5 Na1 123.98(13)
Ni2 O5 Na1 107.96(9)
C36 O6 Ni2 127.37(18)
C36 O6 Na1 125.66(17)
Ni2 O6 Na1 106.93(9)
C22 O7 C37 119.0(2)
C22 O7 Na1 121.00(13)
C37 O7 Na1 119.48(18)
C35 O8 C39 118.5(2)
C35 O8 Na1 120.50(16)
C39 O8 Na1 119.94(17)

loop_
_geom_bond_atom_site_label_1
_geom_bond_atom_site_label_2
_geom_bond_distance
B1 C41 1.632(3)
B1 C53 1.634(3)
B1 C59 1.638(3)
B1 C47 1.640(3)
C1 O1 1.323(3)
C1 C6 1.386(4)
C1 C2 1.410(5)
C2 O3 1.368(3)
C2 C3 1.373(4)
C3 C4 1.388(5)
C3 H3 0.9300
C4 C5 1.340(6)
C4 H4 0.9300
C5 C6 1.418(5)
C5 H5 0.9300
C6 C7 1.426(5)
C7 N1 1.291(4)
C7 H7 0.9300
C8 C9B 1.541(15)
C8 N1 1.482(4)
C8 C9A 1.450(14)
C8 H8A 0.9700
C8 H8B 0.9700
C10 N2 1.277(4)
C10 C11 1.426(5)
C10 H10 0.9300
C11 C12 1.406(5)
C11 C16 1.410(4)
C12 C13 1.349(6)
C12 H12 0.9300
C13 C14 1.393(5)
C13 H13 0.9300
C14 C15 1.377(4)
C14 H14 0.9300
C15 O4 1.369(3)
C15 C16 1.398(4)
C16 O2 1.315(3)
C17 O3 1.445(3)
C17 C18 1.484(5)
C17 H17A 0.9700
C17 H17B 0.9700
C18 H18A 0.9600
C18 H18B 0.9600
C18 H18C 0.9600
C19 O4 1.448(3)
C19 C20 1.484(5)
C19 H19A 0.9700
C19 H19B 0.9700
C20 H20A 0.9600
C20 H20B 0.9600
C20 H20C 0.9600
C21 O5 1.312(3)
C21 C22 1.411(4)
C21 C26 1.416(4)
C22 O7 1.368(3)
C22 C23 1.371(4)
C23 C24 1.407(5)
C23 H23 0.9300
C24 C25 1.348(5)
C24 H24 0.9300
C25 C26 1.411(5)
C25 H25 0.9300
C26 C27 1.409(5)
C27 N3 1.292(4)
C27 H27 0.9300
C30 N4 1.280(4)
C30 C31 1.422(4)
C30 H30 0.9300
C31 C36 1.406(3)
C31 C32 1.411(5)
C32 C33 1.347(5)
C32 H32 0.9300
C33 C34 1.399(4)
C33 H33 0.9300
C34 C35 1.372(3)
C34 H34 0.9300
C35 O8 1.368(3)
C35 C36 1.407(4)
C36 O6 1.318(3)
C37 O7 1.424(4)
C37 C38 1.484(5)
C37 H37A 0.9700
C37 H37B 0.9700
C38 H38A 0.9600
C38 H38B 0.9600
C38 H38C 0.9600
C39 O8 1.441(4)
C39 C40 1.476(5)
C39 H39A 0.9700
C39 H39B 0.9700
C40 H40A 0.9600
C40 H40B 0.9600
C40 H40C 0.9600
C41 C42 1.369(5)
C41 C46 1.403(5)
C42 C43 1.415(6)
C42 H42 0.9300
C43 C44 1.362(8)
C43 H43 0.9300
C44 C45 1.350(8)
C44 H44 0.9300
C45 C46 1.385(6)
C45 H45 0.9300
C46 H46 0.9300
C47 C48 1.384(4)
C47 C52 1.392(4)
C48 C49 1.397(5)
C48 H48 0.9300
C49 C50 1.377(6)
C49 H49 0.9300
C50 C51 1.344(6)
C50 H50 0.9300
C51 C52 1.377(5)
C51 H51 0.9300
C52 H52 0.9300
C53 C54 1.389(4)
C53 C58 1.396(4)
C54 C55 1.388(5)
C54 H54 0.9300
C55 C56 1.369(5)
C55 H55 0.9300
C56 C57 1.359(5)
C56 H56 0.9300
C57 C58 1.380(4)
C57 H57 0.9300
C58 H58 0.9300
C59 C64 1.387(5)
C59 C60 1.401(5)
C60 C61 1.386(6)
C60 H60 0.9300
C61 C62 1.367(7)
C61 H61 0.9300
C62 C63 1.360(8)
C62 H62 0.9300
C63 C64 1.389(6)
C63 H63 0.9300
C64 H64 0.9300
C9A N2 1.531(14)
C9A H9A1 0.9700
C9A H9A2 0.9700
C28A N3 1.503(10)
C28A C29A 1.515(13)
C28A H28A 0.9700
C28A H28B 0.9700
C29A N4 1.510(10)
C29A H29A 0.9700
C29A H29B 0.9700
C9B N2 1.446(15)
C9B H9B1 0.9700
C9B H9B2 0.9700
C28B C29B 1.542(14)
C28B N3 1.544(8)
C28B H28C 0.9700
C28B H28D 0.9700
C29B N4 1.491(14)
C29B H29C 0.9700
C29B H29D 0.9700
N1 Ni1 1.844(3)
N2 Ni1 1.840(3)
N3 Ni2 1.824(3)
N4 Ni2 1.836(3)
Na1 O1 2.409(2)
Na1 O5 2.414(2)
Na1 O2 2.424(2)
Na1 O6 2.443(2)
Na1 O7 2.505(2)
Na1 O3 2.531(2)
Na1 O4 2.580(2)
Na1 O8 2.579(2)
Na1 Ni1 3.4338(12)
Na1 Ni2 3.4561(12)
Ni1 O1 1.827(2)
Ni1 O2 1.840(2)
Ni2 O6 1.8346(19)
Ni2 O5 1.838(2)

loop_
_platon_squeeze_void_nr
_platon_squeeze_void_average_x
_platon_squeeze_void_average_y
_platon_squeeze_void_average_z
_platon_squeeze_void_volume
_platon_squeeze_void_count_electrons
_platon_squeeze_void_content
1 0.500 0.000 0.000 281 59 ' '
2 0.500 0.500 0.500 281 60 ' '
